data_7720290
loop_
_publ_author_name
'Eilers, Marcel'
'Geik, Dennis'
'Schmidtmann, Marc'
'Doye, Sven'
'Beckhaus, R&#xfc;diger'

_publ_section_title
;
 Expanding the reactivity of Rosenthal's reagent to cyclopropenes and
 allenes.
;
_journal_issue 13
_journal_name_full 'Dalton transactions (Cambridge, England : 2003)'
_journal_page_first 5151
_journal_page_last 5160
_journal_paper_doi 10.1039/d6dt00059b
_journal_volume 55
_journal_year 2026
_chemical_formula_structural Ti(C5H5)2(C20H20)
_chemical_formula_sum 'C30 H30 Ti'
_chemical_formula_weight 438.44
_space_group_crystal_system monoclinic
_space_group_IT_number 14
_space_group_name_Hall '-P 2yn'
_space_group_name_H-M_alt 'P 1 21/n 1'
_atom_sites_solution_hydrogens difmap
_atom_sites_solution_primary direct
_atom_sites_solution_secondary difmap
_audit_creation_method SHELXL-2018/3
_audit_update_record
;
2025-07-07 deposited with the CCDC.	2026-02-18 downloaded from the CCDC.
;
_cell_angle_alpha 90
_cell_angle_beta 93.3760(16)
_cell_angle_gamma 90
_cell_formula_units_Z 8
_cell_length_a 16.1429(7)
_cell_length_b 16.6373(7)
_cell_length_c 16.9216(7)
_cell_measurement_reflns_used 9947
_cell_measurement_temperature 100(2)
_cell_measurement_theta_max 40.30
_cell_measurement_theta_min 2.73
_cell_volume 4536.8(3)
_computing_cell_refinement 'Bruker SAINT V8.40B'
_computing_data_collection 'Bruker APEX3'
_computing_data_reduction 'Bruker SAINT V8.40B'
_computing_structure_refinement 'SHELXL-2018/3 (Sheldrick, 2018)'
_computing_structure_solution 'SHELXS-2013/1 (Sheldrick, 2013)'
_diffrn_ambient_temperature 100(2)
_diffrn_measured_fraction_theta_full 1.000
_diffrn_measured_fraction_theta_max 1.000
_diffrn_measurement_device_type 'Bruker Photon III CPAD'
_diffrn_measurement_method '\f and \w scans'
_diffrn_radiation_type MoK\a
_diffrn_radiation_wavelength 0.71073
_diffrn_reflns_av_R_equivalents 0.0448
_diffrn_reflns_av_unetI/netI 0.0193
_diffrn_reflns_Laue_measured_fraction_full 1.000
_diffrn_reflns_Laue_measured_fraction_max 1.000
_diffrn_reflns_limit_h_max 29
_diffrn_reflns_limit_h_min -29
_diffrn_reflns_limit_k_max 30
_diffrn_reflns_limit_k_min -30
_diffrn_reflns_limit_l_max 30
_diffrn_reflns_limit_l_min -30
_diffrn_reflns_number 376079
_diffrn_reflns_point_group_measured_fraction_full 1.000
_diffrn_reflns_point_group_measured_fraction_max 1.000
_diffrn_reflns_theta_full 25.242
_diffrn_reflns_theta_max 40.249
_diffrn_reflns_theta_min 1.694
_diffrn_source 'I\mS microfocus'
_exptl_absorpt_coefficient_mu 0.392
_exptl_absorpt_correction_T_max 1.0000
_exptl_absorpt_correction_T_min 0.9081
_exptl_absorpt_correction_type multi-scan
_exptl_absorpt_process_details 'SADABS-2016/2 (Sheldrick)'
_exptl_crystal_colour 'red orange'
_exptl_crystal_density_diffrn 1.284
_exptl_crystal_description block
_exptl_crystal_F_000 1856
_exptl_crystal_size_max 0.150
_exptl_crystal_size_mid 0.130
_exptl_crystal_size_min 0.090
_refine_diff_density_max 0.772
_refine_diff_density_min -0.735
_refine_diff_density_rms 0.059
_refine_ls_extinction_method none
_refine_ls_goodness_of_fit_ref 1.051
_refine_ls_hydrogen_treatment constr
_refine_ls_matrix_type full
_refine_ls_number_parameters 563
_refine_ls_number_reflns 28554
_refine_ls_number_restraints 0
_refine_ls_restrained_S_all 1.051
_refine_ls_R_factor_all 0.0462
_refine_ls_R_factor_gt 0.0374
_refine_ls_shift/su_max 0.004
_refine_ls_shift/su_mean 0.000
_refine_ls_structure_factor_coef Fsqd
_refine_ls_weighting_details 'w=1/[\s^2^(Fo^2^)+(0.0450P)^2^+1.3500P] where P=(Fo^2^+2Fc^2^)/3'
_refine_ls_weighting_scheme calc
_refine_ls_wR_factor_gt 0.0990
_refine_ls_wR_factor_ref 0.1043
_reflns_Friedel_coverage 0.000
_reflns_number_gt 24318
_reflns_number_total 28554
_reflns_threshold_expression 'I > 2\s(I)'
_cod_data_source_file d6dt00059b2.cif
_cod_data_source_block 5i
_cod_depositor_comments 'Adding full bibliography for 7720284--7720301.cif.'
_cod_original_sg_symbol_H-M 'P 21/n'
_cod_database_code 7720290
_shelx_shelxl_version_number 2018/3
_shelx_space_group_comment
;
The symmetry employed for this shelxl refinement is uniquely defined
by the following loop, which should always be used as a source of
symmetry information in preference to the above space-group names.
They are only intended as comments.
;
_shelx_estimated_absorpt_t_min 0.944
_shelx_estimated_absorpt_t_max 0.966

loop_
_space_group_symop_operation_xyz
'x, y, z'
'-x+1/2, y+1/2, -z+1/2'
'-x, -y, -z'
'x-1/2, -y-1/2, z-1/2'

loop_
_atom_site_label
_atom_site_type_symbol
_atom_site_fract_x
_atom_site_fract_y
_atom_site_fract_z
_atom_site_U_iso_or_equiv
_atom_site_adp_type
_atom_site_occupancy
_atom_site_site_symmetry_order
_atom_site_calc_flag
_atom_site_refinement_flags_posn
_atom_site_refinement_flags_adp
_atom_site_refinement_flags_occupancy
_atom_site_disorder_assembly
_atom_site_disorder_group
Ti1 Ti 0.74059(2) 0.03696(2) 0.25971(2) 0.01198(2) Uani 1 1 d . . . . .
C1 C 0.85272(5) 0.05579(5) 0.35818(4) 0.02072(12) Uani 1 1 d . . . . .
H1 H 0.867489 0.108159 0.376410 0.025 Uiso 1 1 calc R U . . .
C2 C 0.88512(5) 0.01616(5) 0.29400(5) 0.02263(13) Uani 1 1 d . . . . .
H2 H 0.926277 0.036713 0.261562 0.027 Uiso 1 1 calc R U . . .
C3 C 0.84642(6) -0.05924(5) 0.28567(7) 0.0330(2) Uani 1 1 d . . . . .
H3 H 0.856057 -0.098122 0.246131 0.040 Uiso 1 1 calc R U . . .
C4 C 0.79059(7) -0.06704(6) 0.34653(7) 0.0380(3) Uani 1 1 d . . . . .
H4 H 0.756684 -0.112390 0.355659 0.046 Uiso 1 1 calc R U . . .
C5 C 0.79422(6) 0.00447(7) 0.39122(5) 0.03000(18) Uani 1 1 d . . . . .
H5 H 0.762913 0.016097 0.435642 0.036 Uiso 1 1 calc R U . . .
C6 C 0.63023(5) 0.05404(5) 0.15810(5) 0.02179(13) Uani 1 1 d . . . . .
H6 H 0.617928 0.105504 0.136097 0.026 Uiso 1 1 calc R U . . .
C7 C 0.68657(5) -0.00227(6) 0.12941(5) 0.02423(14) Uani 1 1 d . . . . .
H7 H 0.718541 0.004540 0.084522 0.029 Uiso 1 1 calc R U . . .
C8 C 0.68711(5) -0.07048(5) 0.17907(5) 0.02440(14) Uani 1 1 d . . . . .
H8 H 0.719174 -0.117789 0.173382 0.029 Uiso 1 1 calc R U . . .
C9 C 0.63114(5) -0.05563(4) 0.23900(5) 0.02149(12) Uani 1 1 d . . . . .
H9 H 0.619719 -0.090898 0.281158 0.026 Uiso 1 1 calc R U . . .
C10 C 0.59554(4) 0.02065(5) 0.22488(5) 0.02025(12) Uani 1 1 d . . . . .
H10 H 0.554973 0.045344 0.255312 0.024 Uiso 1 1 calc R U . . .
C11 C 0.73237(5) 0.21174(4) 0.30074(4) 0.01787(11) Uani 1 1 d . . . . .
H11A H 0.784621 0.218588 0.333696 0.021 Uiso 1 1 calc R U . . .
H11B H 0.696522 0.258662 0.310112 0.021 Uiso 1 1 calc R U . . .
C12 C 0.68885(4) 0.13556(4) 0.32650(4) 0.01472(9) Uani 1 1 d . . . . .
C13 C 0.63352(4) 0.13932(4) 0.38290(4) 0.01492(9) Uani 1 1 d . . . . .
C14 C 0.59059(5) 0.06734(4) 0.41595(4) 0.01844(11) Uani 1 1 d . . . . .
H14A H 0.530650 0.071649 0.403746 0.028 Uiso 1 1 calc R U . . .
H14B H 0.601748 0.065369 0.473479 0.028 Uiso 1 1 calc R U . . .
H14C H 0.611452 0.018201 0.392121 0.028 Uiso 1 1 calc R U . . .
C15 C 0.61256(4) 0.21747(4) 0.42112(4) 0.01478(9) Uani 1 1 d . . . . .
C16 C 0.53941(5) 0.25887(4) 0.39944(4) 0.01892(11) Uani 1 1 d . . . . .
H16 H 0.500891 0.236284 0.361044 0.023 Uiso 1 1 calc R U . . .
C17 C 0.52221(5) 0.33301(5) 0.43351(4) 0.02121(12) Uani 1 1 d . . . . .
H17 H 0.472417 0.360703 0.418002 0.025 Uiso 1 1 calc R U . . .
C18 C 0.57789(5) 0.36627(4) 0.49006(4) 0.01993(11) Uani 1 1 d . . . . .
H18 H 0.566730 0.417169 0.512543 0.024 Uiso 1 1 calc R U . . .
C19 C 0.65013(5) 0.32487(5) 0.51377(5) 0.02248(13) Uani 1 1 d . . . . .
H19 H 0.687824 0.346935 0.553201 0.027 Uiso 1 1 calc R U . . .
C20 C 0.66691(5) 0.25088(5) 0.47937(4) 0.02012(12) Uani 1 1 d . . . . .
H20 H 0.716153 0.222762 0.495870 0.024 Uiso 1 1 calc R U . . .
C21 C 0.75223(5) 0.21012(4) 0.21332(4) 0.01777(11) Uani 1 1 d . . . . .
H21A H 0.700146 0.217215 0.180155 0.021 Uiso 1 1 calc R U . . .
H21B H 0.789216 0.255810 0.202593 0.021 Uiso 1 1 calc R U . . .
C22 C 0.79384(4) 0.13210(4) 0.18982(4) 0.01454(9) Uani 1 1 d . . . . .
C23 C 0.84857(4) 0.13284(4) 0.13272(4) 0.01498(9) Uani 1 1 d . . . . .
C24 C 0.88979(5) 0.05908(4) 0.10101(4) 0.01976(11) Uani 1 1 d . . . . .
H24A H 0.950001 0.063096 0.111522 0.030 Uiso 1 1 calc R U . . .
H24B H 0.876974 0.055164 0.043806 0.030 Uiso 1 1 calc R U . . .
H24C H 0.869167 0.011104 0.127107 0.030 Uiso 1 1 calc R U . . .
C25 C 0.87002(4) 0.20925(4) 0.09149(4) 0.01471(9) Uani 1 1 d . . . . .
C26 C 0.81746(4) 0.23850(4) 0.02952(4) 0.01905(11) Uani 1 1 d . . . . .
H26 H 0.769687 0.208435 0.012408 0.023 Uiso 1 1 calc R U . . .
C27 C 0.83397(5) 0.31108(5) -0.00765(5) 0.02139(12) Uani 1 1 d . . . . .
H27 H 0.797501 0.330282 -0.049567 0.026 Uiso 1 1 calc R U . . .
C28 C 0.90404(5) 0.35532(4) 0.01685(4) 0.01991(11) Uani 1 1 d . . . . .
H28 H 0.914928 0.405331 -0.007565 0.024 Uiso 1 1 calc R U . . .
C29 C 0.95797(5) 0.32614(5) 0.07705(4) 0.02120(12) Uani 1 1 d . . . . .
H29 H 1.006310 0.355801 0.093242 0.025 Uiso 1 1 calc R U . . .
C30 C 0.94130(5) 0.25328(5) 0.11385(4) 0.01927(11) Uani 1 1 d . . . . .
H30 H 0.978864 0.233397 0.154558 0.023 Uiso 1 1 calc R U . . .
Ti2 Ti 0.24088(2) -0.00710(2) 0.25592(2) 0.01228(2) Uani 1 1 d . . . . .
C31 C 0.36203(5) 0.01131(4) 0.34253(4) 0.01954(12) Uani 1 1 d . . . . .
H31 H 0.389974 0.061588 0.344528 0.023 Uiso 1 1 calc R U . . .
C32 C 0.37922(5) -0.05390(5) 0.29227(5) 0.02175(12) Uani 1 1 d . . . . .
H32 H 0.420544 -0.055000 0.254567 0.026 Uiso 1 1 calc R U . . .
C33 C 0.32432(5) -0.11674(4) 0.30803(5) 0.02363(14) Uani 1 1 d . . . . .
H33 H 0.322659 -0.168073 0.283405 0.028 Uiso 1 1 calc R U . . .
C34 C 0.27192(5) -0.09019(4) 0.36701(5) 0.02175(13) Uani 1 1 d . . . . .
H34 H 0.228170 -0.120092 0.388029 0.026 Uiso 1 1 calc R U . . .
C35 C 0.29629(5) -0.01127(5) 0.38906(4) 0.01953(11) Uani 1 1 d . . . . .
H35 H 0.272548 0.020821 0.428284 0.023 Uiso 1 1 calc R U . . .
C36 C 0.12256(5) 0.00574(4) 0.16421(5) 0.01987(12) Uani 1 1 d . . . . .
H36 H 0.096236 0.056362 0.155928 0.024 Uiso 1 1 calc R U . . .
C37 C 0.18863(5) -0.02412(5) 0.12216(4) 0.02148(12) Uani 1 1 d . . . . .
H37 H 0.214242 0.002331 0.080240 0.026 Uiso 1 1 calc R U . . .
C38 C 0.21007(5) -0.10077(5) 0.15364(5) 0.02315(13) Uani 1 1 d . . . . .
H38 H 0.253344 -0.134474 0.137216 0.028 Uiso 1 1 calc R U . . .
C39 C 0.15536(5) -0.11827(4) 0.21410(5) 0.02237(13) Uani 1 1 d . . . . .
H39 H 0.154962 -0.166183 0.244615 0.027 Uiso 1 1 calc R U . . .
C40 C 0.10195(5) -0.05228(5) 0.22086(5) 0.02044(12) Uani 1 1 d . . . . .
H40 H 0.059461 -0.047482 0.257104 0.025 Uiso 1 1 calc R U . . .
C41 C 0.19306(5) 0.16613(4) 0.26241(4) 0.01785(11) Uani 1 1 d . . . . .
H41A H 0.182253 0.214293 0.294582 0.021 Uiso 1 1 calc R U . . .
H41B H 0.156497 0.168886 0.213414 0.021 Uiso 1 1 calc R U . . .
C42 C 0.17201(4) 0.09091(4) 0.30881(4) 0.01480(9) Uani 1 1 d . . . . .
C43 C 0.11799(4) 0.09687(4) 0.36639(4) 0.01434(9) Uani 1 1 d . . . . .
C44 C 0.09137(5) 0.02876(4) 0.41773(4) 0.01876(11) Uani 1 1 d . . . . .
H44A H 0.031033 0.022159 0.411054 0.028 Uiso 1 1 calc R U . . .
H44B H 0.107120 0.040758 0.473288 0.028 Uiso 1 1 calc R U . . .
H44C H 0.118614 -0.020980 0.402241 0.028 Uiso 1 1 calc R U . . .
C45 C 0.07710(4) 0.17575(4) 0.38176(4) 0.01472(9) Uani 1 1 d . . . . .
C46 C 0.01183(5) 0.20276(4) 0.33048(5) 0.02020(12) Uani 1 1 d . . . . .
H46 H -0.008411 0.169107 0.288289 0.024 Uiso 1 1 calc R U . . .
C47 C -0.02396(5) 0.27780(5) 0.34002(6) 0.02486(14) Uani 1 1 d . . . . .
H47 H -0.068505 0.294848 0.304781 0.030 Uiso 1 1 calc R U . . .
C48 C 0.00533(5) 0.32781(5) 0.40097(6) 0.02615(15) Uani 1 1 d . . . . .
H48 H -0.018325 0.379560 0.407069 0.031 Uiso 1 1 calc R U . . .
C49 C 0.06946(6) 0.30178(5) 0.45305(6) 0.02660(15) Uani 1 1 d . . . . .
H49 H 0.089718 0.335878 0.494875 0.032 Uiso 1 1 calc R U . . .
C50 C 0.10435(5) 0.22559(5) 0.44422(5) 0.02051(12) Uani 1 1 d . . . . .
H50 H 0.147012 0.207649 0.481118 0.025 Uiso 1 1 calc R U . . .
C51 C 0.28358(5) 0.16677(4) 0.24061(4) 0.01784(11) Uani 1 1 d . . . . .
H51A H 0.292766 0.213222 0.205625 0.021 Uiso 1 1 calc R U . . .
H51B H 0.319969 0.173507 0.289332 0.021 Uiso 1 1 calc R U . . .
C52 C 0.30731(4) 0.08965(4) 0.19880(4) 0.01479(9) Uani 1 1 d . . . . .
C53 C 0.36373(4) 0.09356(4) 0.14317(4) 0.01497(9) Uani 1 1 d . . . . .
C54 C 0.39256(5) 0.02344(5) 0.09553(5) 0.02055(12) Uani 1 1 d . . . . .
H54A H 0.452696 0.017019 0.104768 0.031 Uiso 1 1 calc R U . . .
H54B H 0.379162 0.033345 0.039135 0.031 Uiso 1 1 calc R U . . .
H54C H 0.364567 -0.025632 0.111722 0.031 Uiso 1 1 calc R U . . .
C55 C 0.40628(4) 0.17161(4) 0.12692(4) 0.01521(9) Uani 1 1 d . . . . .
C56 C 0.38595(5) 0.21761(5) 0.05964(5) 0.02195(13) Uani 1 1 d . . . . .
H56 H 0.345908 0.198263 0.020845 0.026 Uiso 1 1 calc R U . . .
C57 C 0.42404(6) 0.29201(6) 0.04882(6) 0.02833(16) Uani 1 1 d . . . . .
H57 H 0.408396 0.323505 0.003543 0.034 Uiso 1 1 calc R U . . .
C58 C 0.48445(6) 0.32021(5) 0.10360(6) 0.02669(16) Uani 1 1 d . . . . .
H58 H 0.510658 0.370446 0.095593 0.032 Uiso 1 1 calc R U . . .
C59 C 0.50628(5) 0.27455(5) 0.17010(6) 0.02475(14) Uani 1 1 d . . . . .
H59 H 0.547816 0.293241 0.207787 0.030 Uiso 1 1 calc R U . . .
C60 C 0.46721(5) 0.20123(4) 0.18154(5) 0.02016(12) Uani 1 1 d . . . . .
H60 H 0.482274 0.170581 0.227525 0.024 Uiso 1 1 calc R U . . .

loop_
_atom_site_aniso_label
_atom_site_aniso_U_11
_atom_site_aniso_U_22
_atom_site_aniso_U_33
_atom_site_aniso_U_23
_atom_site_aniso_U_13
_atom_site_aniso_U_12
Ti1 0.01305(4) 0.00897(4) 0.01350(4) 0.00034(3) -0.00280(3) -0.00047(3)
C1 0.0203(3) 0.0219(3) 0.0190(3) -0.0015(2) -0.0075(2) 0.0004(2)
C2 0.0166(3) 0.0289(3) 0.0217(3) -0.0004(3) -0.0045(2) 0.0054(2)
C3 0.0343(4) 0.0194(3) 0.0427(5) -0.0075(3) -0.0192(4) 0.0122(3)
C4 0.0360(5) 0.0248(4) 0.0502(6) 0.0223(4) -0.0226(4) -0.0094(3)
C5 0.0224(3) 0.0477(5) 0.0192(3) 0.0133(3) -0.0044(3) 0.0005(3)
C6 0.0209(3) 0.0223(3) 0.0209(3) 0.0025(2) -0.0085(2) -0.0018(2)
C7 0.0213(3) 0.0343(4) 0.0167(3) -0.0054(3) -0.0028(2) -0.0055(3)
C8 0.0242(3) 0.0189(3) 0.0292(4) -0.0104(3) -0.0063(3) 0.0002(2)
C9 0.0223(3) 0.0172(3) 0.0242(3) 0.0000(2) -0.0045(2) -0.0075(2)
C10 0.0153(3) 0.0231(3) 0.0218(3) -0.0038(2) -0.0035(2) -0.0019(2)
C11 0.0231(3) 0.0115(2) 0.0197(3) -0.00145(19) 0.0061(2) -0.0028(2)
C12 0.0176(2) 0.0113(2) 0.0153(2) -0.00046(17) 0.00090(18) -0.00176(18)
C13 0.0173(2) 0.0127(2) 0.0148(2) -0.00050(17) 0.00051(18) -0.00193(18)
C14 0.0204(3) 0.0162(2) 0.0190(3) 0.0015(2) 0.0031(2) -0.0038(2)
C15 0.0169(2) 0.0142(2) 0.0133(2) -0.00048(17) 0.00110(18) -0.00137(18)
C16 0.0210(3) 0.0193(3) 0.0160(2) -0.0017(2) -0.0030(2) 0.0020(2)
C17 0.0250(3) 0.0195(3) 0.0189(3) -0.0002(2) -0.0009(2) 0.0057(2)
C18 0.0262(3) 0.0158(2) 0.0180(3) -0.0022(2) 0.0034(2) 0.0006(2)
C19 0.0235(3) 0.0210(3) 0.0225(3) -0.0075(2) -0.0023(2) -0.0009(2)
C20 0.0189(3) 0.0197(3) 0.0211(3) -0.0051(2) -0.0033(2) 0.0005(2)
C21 0.0219(3) 0.0118(2) 0.0203(3) 0.00230(19) 0.0066(2) 0.00187(19)
C22 0.0158(2) 0.0116(2) 0.0162(2) 0.00059(17) 0.00117(18) 0.00051(17)
C23 0.0154(2) 0.0139(2) 0.0156(2) 0.00019(18) 0.00081(18) 0.00119(18)
C24 0.0210(3) 0.0176(3) 0.0208(3) -0.0015(2) 0.0026(2) 0.0041(2)
C25 0.0151(2) 0.0151(2) 0.0141(2) 0.00044(18) 0.00202(18) 0.00066(18)
C26 0.0168(3) 0.0196(3) 0.0204(3) 0.0035(2) -0.0020(2) -0.0005(2)
C27 0.0215(3) 0.0216(3) 0.0209(3) 0.0063(2) -0.0002(2) 0.0013(2)
C28 0.0241(3) 0.0177(3) 0.0184(3) 0.0024(2) 0.0049(2) -0.0008(2)
C29 0.0236(3) 0.0212(3) 0.0187(3) 0.0006(2) 0.0007(2) -0.0066(2)
C30 0.0197(3) 0.0216(3) 0.0161(2) 0.0020(2) -0.0020(2) -0.0037(2)
Ti2 0.01470(4) 0.00846(4) 0.01314(4) 0.00000(3) -0.00376(3) 0.00003(3)
C31 0.0196(3) 0.0183(3) 0.0197(3) 0.0004(2) -0.0076(2) -0.0024(2)
C32 0.0184(3) 0.0244(3) 0.0217(3) -0.0004(2) -0.0049(2) 0.0056(2)
C33 0.0267(3) 0.0142(2) 0.0284(3) -0.0008(2) -0.0111(3) 0.0055(2)
C34 0.0234(3) 0.0174(3) 0.0235(3) 0.0081(2) -0.0068(2) -0.0013(2)
C35 0.0227(3) 0.0202(3) 0.0150(2) 0.0014(2) -0.0053(2) 0.0012(2)
C36 0.0198(3) 0.0166(3) 0.0220(3) 0.0024(2) -0.0087(2) -0.0004(2)
C37 0.0239(3) 0.0239(3) 0.0158(2) -0.0007(2) -0.0061(2) -0.0039(2)
C38 0.0247(3) 0.0188(3) 0.0249(3) -0.0090(2) -0.0074(3) 0.0009(2)
C39 0.0257(3) 0.0128(2) 0.0272(3) 0.0016(2) -0.0106(3) -0.0046(2)
C40 0.0183(3) 0.0200(3) 0.0223(3) 0.0010(2) -0.0054(2) -0.0042(2)
C41 0.0223(3) 0.0109(2) 0.0209(3) 0.00253(19) 0.0065(2) 0.00164(19)
C42 0.0173(2) 0.0108(2) 0.0162(2) 0.00154(17) 0.00042(19) 0.00011(17)
C43 0.0152(2) 0.0124(2) 0.0152(2) 0.00225(17) -0.00059(18) -0.00007(17)
C44 0.0187(3) 0.0175(3) 0.0200(3) 0.0065(2) 0.0001(2) -0.0006(2)
C45 0.0140(2) 0.0137(2) 0.0165(2) 0.00120(18) 0.00116(18) -0.00030(17)
C46 0.0217(3) 0.0156(2) 0.0227(3) 0.0030(2) -0.0036(2) 0.0019(2)
C47 0.0234(3) 0.0179(3) 0.0330(4) 0.0057(3) -0.0003(3) 0.0045(2)
C48 0.0255(3) 0.0152(3) 0.0386(4) -0.0003(3) 0.0087(3) 0.0015(2)
C49 0.0259(3) 0.0219(3) 0.0325(4) -0.0099(3) 0.0049(3) -0.0017(3)
C50 0.0168(3) 0.0220(3) 0.0227(3) -0.0052(2) 0.0005(2) -0.0006(2)
C51 0.0227(3) 0.0108(2) 0.0207(3) -0.00182(19) 0.0064(2) -0.00150(19)
C52 0.0174(2) 0.0111(2) 0.0157(2) -0.00089(17) -0.00021(18) 0.00000(17)
C53 0.0158(2) 0.0135(2) 0.0153(2) -0.00211(18) -0.00112(18) 0.00071(18)
C54 0.0206(3) 0.0192(3) 0.0217(3) -0.0070(2) 0.0004(2) 0.0016(2)
C55 0.0142(2) 0.0148(2) 0.0167(2) 0.00025(18) 0.00163(18) 0.00189(18)
C56 0.0192(3) 0.0262(3) 0.0205(3) 0.0067(2) 0.0017(2) 0.0018(2)
C57 0.0293(4) 0.0264(4) 0.0301(4) 0.0117(3) 0.0083(3) 0.0030(3)
C58 0.0260(3) 0.0169(3) 0.0386(4) 0.0022(3) 0.0135(3) 0.0000(2)
C59 0.0229(3) 0.0171(3) 0.0344(4) -0.0052(3) 0.0028(3) -0.0033(2)
C60 0.0210(3) 0.0158(2) 0.0231(3) -0.0013(2) -0.0030(2) -0.0010(2)

loop_
_atom_type_symbol
_atom_type_description
_atom_type_scat_dispersion_real
_atom_type_scat_dispersion_imag
_atom_type_scat_source
C C 0.0033 0.0016 'International Tables Vol C Tables 4.2.6.8 and 6.1.1.4'
H H 0.0000 0.0000 'International Tables Vol C Tables 4.2.6.8 and 6.1.1.4'
Ti Ti 0.2776 0.4457 'International Tables Vol C Tables 4.2.6.8 and 6.1.1.4'

loop_
_geom_angle_atom_site_label_1
_geom_angle_atom_site_label_2
_geom_angle_atom_site_label_3
_geom_angle
_geom_angle_site_symmetry_1
_geom_angle_site_symmetry_3
_geom_angle_publ_flag
C22 Ti1 C12 84.87(2) . . ?
C22 Ti1 C9 135.23(3) . . ?
C12 Ti1 C9 105.17(3) . . ?
C22 Ti1 C3 106.77(4) . . ?
C12 Ti1 C3 134.93(3) . . ?
C9 Ti1 C3 96.46(3) . . ?
C22 Ti1 C8 112.04(3) . . ?
C12 Ti1 C8 136.34(3) . . ?
C9 Ti1 C8 34.88(3) . . ?
C3 Ti1 C8 80.31(3) . . ?
C22 Ti1 C4 137.03(3) . . ?
C12 Ti1 C4 110.64(4) . . ?
C9 Ti1 C4 80.82(3) . . ?
C3 Ti1 C4 34.68(4) . . ?
C8 Ti1 C4 84.62(4) . . ?
C22 Ti1 C2 80.04(3) . . ?
C12 Ti1 C2 112.30(3) . . ?
C9 Ti1 C2 130.77(3) . . ?
C3 Ti1 C2 34.33(3) . . ?
C8 Ti1 C2 110.22(3) . . ?
C4 Ti1 C2 57.01(3) . . ?
C22 Ti1 C10 111.05(3) . . ?
C12 Ti1 C10 79.31(3) . . ?
C9 Ti1 C10 34.46(3) . . ?
C3 Ti1 C10 130.87(3) . . ?
C8 Ti1 C10 57.16(3) . . ?
C4 Ti1 C10 111.13(3) . . ?
C2 Ti1 C10 165.20(3) . . ?
C22 Ti1 C5 122.24(3) . . ?
C12 Ti1 C5 79.49(3) . . ?
C9 Ti1 C5 102.53(3) . . ?
C3 Ti1 C5 57.19(4) . . ?
C8 Ti1 C5 117.46(4) . . ?
C4 Ti1 C5 34.28(4) . . ?
C2 Ti1 C5 56.65(3) . . ?
C10 Ti1 C5 119.75(3) . . ?
C22 Ti1 C1 88.66(3) . . ?
C12 Ti1 C1 80.74(3) . . ?
C9 Ti1 C1 135.65(3) . . ?
C3 Ti1 C1 56.88(3) . . ?
C8 Ti1 C1 136.65(3) . . ?
C4 Ti1 C1 56.88(3) . . ?
C2 Ti1 C1 33.84(3) . . ?
C10 Ti1 C1 150.35(3) . . ?
C5 Ti1 C1 34.17(3) . . ?
C22 Ti1 C7 80.43(3) . . ?
C12 Ti1 C7 123.16(3) . . ?
C9 Ti1 C7 57.28(3) . . ?
C3 Ti1 C7 101.83(3) . . ?
C8 Ti1 C7 34.25(3) . . ?
C4 Ti1 C7 117.30(4) . . ?
C2 Ti1 C7 118.47(3) . . ?
C10 Ti1 C7 56.58(3) . . ?
C5 Ti1 C7 151.30(4) . . ?
C1 Ti1 C7 152.16(3) . . ?
C22 Ti1 C6 80.02(3) . . ?
C12 Ti1 C6 89.51(3) . . ?
C9 Ti1 C6 57.06(3) . . ?
C3 Ti1 C6 134.90(3) . . ?
C8 Ti1 C6 56.87(3) . . ?
C4 Ti1 C6 137.14(3) . . ?
C2 Ti1 C6 148.77(3) . . ?
C10 Ti1 C6 33.92(3) . . ?
C5 Ti1 C6 153.56(3) . . ?
C1 Ti1 C6 165.70(3) . . ?
C7 Ti1 C6 33.97(3) . . ?
C2 C1 C5 108.17(8) . . ?
C2 C1 Ti1 72.63(4) . . ?
C5 C1 Ti1 72.68(4) . . ?
C2 C1 H1 125.9 . . ?
C5 C1 H1 125.9 . . ?
Ti1 C1 H1 120.5 . . ?
C1 C2 C3 108.33(8) . . ?
C1 C2 Ti1 73.53(4) . . ?
C3 C2 Ti1 71.56(5) . . ?
C1 C2 H2 125.8 . . ?
C3 C2 H2 125.8 . . ?
Ti1 C2 H2 120.8 . . ?
C2 C3 C4 107.92(8) . . ?
C2 C3 Ti1 74.11(4) . . ?
C4 C3 Ti1 73.30(5) . . ?
C2 C3 H3 126.0 . . ?
C4 C3 H3 126.0 . . ?
Ti1 C3 H3 118.5 . . ?
C5 C4 C3 107.77(8) . . ?
C5 C4 Ti1 73.70(5) . . ?
C3 C4 Ti1 72.01(5) . . ?
C5 C4 H4 126.1 . . ?
C3 C4 H4 126.1 . . ?
Ti1 C4 H4 120.0 . . ?
C4 C5 C1 107.79(9) . . ?
C4 C5 Ti1 72.02(5) . . ?
C1 C5 Ti1 73.15(4) . . ?
C4 C5 H5 126.1 . . ?
C1 C5 H5 126.1 . . ?
Ti1 C5 H5 120.5 . . ?
C10 C6 C7 108.04(7) . . ?
C10 C6 Ti1 72.16(4) . . ?
C7 C6 Ti1 72.78(4) . . ?
C10 C6 H6 126.0 . . ?
C7 C6 H6 126.0 . . ?
Ti1 C6 H6 120.8 . . ?
C6 C7 C8 108.09(7) . . ?
C6 C7 Ti1 73.25(4) . . ?
C8 C7 Ti1 71.60(4) . . ?
C6 C7 H7 126.0 . . ?
C8 C7 H7 126.0 . . ?
Ti1 C7 H7 120.9 . . ?
C7 C8 C9 107.67(7) . . ?
C7 C8 Ti1 74.15(4) . . ?
C9 C8 Ti1 71.59(4) . . ?
C7 C8 H8 126.2 . . ?
C9 C8 H8 126.2 . . ?
Ti1 C8 H8 119.9 . . ?
C10 C9 C8 107.83(7) . . ?
C10 C9 Ti1 74.38(4) . . ?
C8 C9 Ti1 73.53(4) . . ?
C10 C9 H9 126.1 . . ?
C8 C9 H9 126.1 . . ?
Ti1 C9 H9 118.0 . . ?
C6 C10 C9 108.36(7) . . ?
C6 C10 Ti1 73.92(4) . . ?
C9 C10 Ti1 71.16(4) . . ?
C6 C10 H10 125.8 . . ?
C9 C10 H10 125.8 . . ?
Ti1 C10 H10 120.8 . . ?
C12 C11 C21 112.79(5) . . ?
C12 C11 H11A 109.0 . . ?
C21 C11 H11A 109.0 . . ?
C12 C11 H11B 109.0 . . ?
C21 C11 H11B 109.0 . . ?
H11A C11 H11B 107.8 . . ?
C13 C12 C11 119.99(6) . . ?
C13 C12 Ti1 133.71(5) . . ?
C11 C12 Ti1 106.23(4) . . ?
C12 C13 C15 121.45(6) . . ?
C12 C13 C14 124.38(6) . . ?
C15 C13 C14 114.11(6) . . ?
C13 C14 H14A 109.5 . . ?
C13 C14 H14B 109.5 . . ?
H14A C14 H14B 109.5 . . ?
C13 C14 H14C 109.5 . . ?
H14A C14 H14C 109.5 . . ?
H14B C14 H14C 109.5 . . ?
C20 C15 C16 118.39(6) . . ?
C20 C15 C13 120.09(6) . . ?
C16 C15 C13 121.52(6) . . ?
C17 C16 C15 120.83(7) . . ?
C17 C16 H16 119.6 . . ?
C15 C16 H16 119.6 . . ?
C18 C17 C16 120.01(7) . . ?
C18 C17 H17 120.0 . . ?
C16 C17 H17 120.0 . . ?
C17 C18 C19 119.89(7) . . ?
C17 C18 H18 120.1 . . ?
C19 C18 H18 120.1 . . ?
C18 C19 C20 119.74(7) . . ?
C18 C19 H19 120.1 . . ?
C20 C19 H19 120.1 . . ?
C19 C20 C15 121.10(7) . . ?
C19 C20 H20 119.4 . . ?
C15 C20 H20 119.4 . . ?
C22 C21 C11 112.78(5) . . ?
C22 C21 H21A 109.0 . . ?
C11 C21 H21A 109.0 . . ?
C22 C21 H21B 109.0 . . ?
C11 C21 H21B 109.0 . . ?
H21A C21 H21B 107.8 . . ?
C23 C22 C21 119.78(6) . . ?
C23 C22 Ti1 133.73(5) . . ?
C21 C22 Ti1 106.41(4) . . ?
C22 C23 C25 121.36(6) . . ?
C22 C23 C24 124.68(6) . . ?
C25 C23 C24 113.88(6) . . ?
C23 C24 H24A 109.5 . . ?
C23 C24 H24B 109.5 . . ?
H24A C24 H24B 109.5 . . ?
C23 C24 H24C 109.5 . . ?
H24A C24 H24C 109.5 . . ?
H24B C24 H24C 109.5 . . ?
C26 C25 C30 118.34(6) . . ?
C26 C25 C23 119.84(6) . . ?
C30 C25 C23 121.82(6) . . ?
C27 C26 C25 121.10(7) . . ?
C27 C26 H26 119.5 . . ?
C25 C26 H26 119.5 . . ?
C28 C27 C26 119.80(7) . . ?
C28 C27 H27 120.1 . . ?
C26 C27 H27 120.1 . . ?
C29 C28 C27 119.81(7) . . ?
C29 C28 H28 120.1 . . ?
C27 C28 H28 120.1 . . ?
C28 C29 C30 120.13(7) . . ?
C28 C29 H29 119.9 . . ?
C30 C29 H29 119.9 . . ?
C29 C30 C25 120.77(7) . . ?
C29 C30 H30 119.6 . . ?
C25 C30 H30 119.6 . . ?
C52 Ti2 C42 84.66(2) . . ?
C52 Ti2 C38 104.43(3) . . ?
C42 Ti2 C38 134.42(3) . . ?
C52 Ti2 C34 133.99(3) . . ?
C42 Ti2 C34 101.49(3) . . ?
C38 Ti2 C34 102.87(3) . . ?
C52 Ti2 C35 105.86(3) . . ?
C42 Ti2 C35 78.84(3) . . ?
C38 Ti2 C35 136.68(3) . . ?
C34 Ti2 C35 34.73(3) . . ?
C52 Ti2 C37 79.83(3) . . ?
C42 Ti2 C37 108.42(3) . . ?
C38 Ti2 C37 34.74(3) . . ?
C34 Ti2 C37 137.04(3) . . ?
C35 Ti2 C37 171.41(3) . . ?
C52 Ti2 C39 136.66(3) . . ?
C42 Ti2 C39 113.46(3) . . ?
C38 Ti2 C39 34.79(3) . . ?
C34 Ti2 C39 82.79(3) . . ?
C35 Ti2 C39 115.90(3) . . ?
C37 Ti2 C39 57.41(3) . . ?
C52 Ti2 C31 76.85(3) . . ?
C42 Ti2 C31 94.04(3) . . ?
C38 Ti2 C31 131.52(3) . . ?
C34 Ti2 C31 57.35(3) . . ?
C35 Ti2 C31 34.37(3) . . ?
C37 Ti2 C31 145.76(3) . . ?
C39 Ti2 C31 135.82(3) . . ?
C52 Ti2 C36 92.35(3) . . ?
C42 Ti2 C36 78.13(3) . . ?
C38 Ti2 C36 57.24(3) . . ?
C34 Ti2 C36 133.65(3) . . ?
C35 Ti2 C36 149.01(3) . . ?
C37 Ti2 C36 34.21(3) . . ?
C39 Ti2 C36 56.86(2) . . ?
C31 Ti2 C36 167.32(3) . . ?
C52 Ti2 C33 116.18(3) . . ?
C42 Ti2 C33 134.49(3) . . ?
C38 Ti2 C33 81.79(3) . . ?
C34 Ti2 C33 34.55(3) . . ?
C35 Ti2 C33 57.21(3) . . ?
C37 Ti2 C33 114.65(3) . . ?
C39 Ti2 C33 79.79(3) . . ?
C31 Ti2 C33 56.81(3) . . ?
C36 Ti2 C33 135.44(3) . . ?
C52 Ti2 C40 126.45(3) . . ?
C42 Ti2 C40 81.11(3) . . ?
C38 Ti2 C40 57.30(3) . . ?
C34 Ti2 C40 99.46(3) . . ?
C35 Ti2 C40 121.21(3) . . ?
C37 Ti2 C40 57.08(3) . . ?
C39 Ti2 C40 34.06(3) . . ?
C31 Ti2 C40 155.10(3) . . ?
C36 Ti2 C40 34.22(3) . . ?
C33 Ti2 C40 110.32(3) . . ?
C52 Ti2 C32 83.09(3) . . ?
C42 Ti2 C32 128.33(3) . . ?
C38 Ti2 C32 97.23(3) . . ?
C34 Ti2 C32 57.19(3) . . ?
C35 Ti2 C32 57.12(3) . . ?
C37 Ti2 C32 118.31(3) . . ?
C39 Ti2 C32 109.63(3) . . ?
C31 Ti2 C32 34.28(3) . . ?
C36 Ti2 C32 152.18(3) . . ?
C33 Ti2 C32 33.97(3) . . ?
C40 Ti2 C32 142.95(3) . . ?
C35 C31 C32 108.18(7) . . ?
C35 C31 Ti2 72.12(4) . . ?
C32 C31 Ti2 73.51(4) . . ?
C35 C31 H31 125.9 . . ?
C32 C31 H31 125.9 . . ?
Ti2 C31 H31 120.2 . . ?
C33 C32 C31 107.92(7) . . ?
C33 C32 Ti2 72.77(4) . . ?
C31 C32 Ti2 72.20(4) . . ?
C33 C32 H32 126.0 . . ?
C31 C32 H32 126.0 . . ?
Ti2 C32 H32 120.8 . . ?
C32 C33 C34 108.12(7) . . ?
C32 C33 Ti2 73.26(4) . . ?
C34 C33 Ti2 71.15(4) . . ?
C32 C33 H33 125.9 . . ?
C34 C33 H33 125.9 . . ?
Ti2 C33 H33 121.4 . . ?
C35 C34 C33 107.88(7) . . ?
C35 C34 Ti2 73.11(4) . . ?
C33 C34 Ti2 74.30(4) . . ?
C35 C34 H34 126.1 . . ?
C33 C34 H34 126.1 . . ?
Ti2 C34 H34 118.5 . . ?
C31 C35 C34 107.88(7) . . ?
C31 C35 Ti2 73.51(4) . . ?
C34 C35 Ti2 72.16(4) . . ?
C31 C35 H35 126.1 . . ?
C34 C35 H35 126.1 . . ?
Ti2 C35 H35 120.1 . . ?
C37 C36 C40 108.51(7) . . ?
C37 C36 Ti2 72.38(4) . . ?
C40 C36 Ti2 73.19(4) . . ?
C37 C36 H36 125.7 . . ?
C40 C36 H36 125.7 . . ?
Ti2 C36 H36 120.4 . . ?
C36 C37 C38 107.66(7) . . ?
C36 C37 Ti2 73.41(4) . . ?
C38 C37 Ti2 71.66(4) . . ?
C36 C37 H37 126.2 . . ?
C38 C37 H37 126.2 . . ?
Ti2 C37 H37 120.6 . . ?
C37 C38 C39 107.86(7) . . ?
C37 C38 Ti2 73.60(4) . . ?
C39 C38 Ti2 73.75(4) . . ?
C37 C38 H38 126.1 . . ?
C39 C38 H38 126.1 . . ?
Ti2 C38 H38 118.5 . . ?
C40 C39 C38 108.00(7) . . ?
C40 C39 Ti2 73.60(4) . . ?
C38 C39 Ti2 71.45(4) . . ?
C40 C39 H39 126.0 . . ?
C38 C39 H39 126.0 . . ?
Ti2 C39 H39 120.7 . . ?
C39 C40 C36 107.96(7) . . ?
C39 C40 Ti2 72.34(4) . . ?
C36 C40 Ti2 72.59(4) . . ?
C39 C40 H40 126.0 . . ?
C36 C40 H40 126.0 . . ?
Ti2 C40 H40 120.8 . . ?
C42 C41 C51 112.02(6) . . ?
C42 C41 H41A 109.2 . . ?
C51 C41 H41A 109.2 . . ?
C42 C41 H41B 109.2 . . ?
C51 C41 H41B 109.2 . . ?
H41A C41 H41B 107.9 . . ?
C43 C42 C41 118.96(6) . . ?
C43 C42 Ti2 135.57(5) . . ?
C41 C42 Ti2 105.43(4) . . ?
C42 C43 C45 119.99(6) . . ?
C42 C43 C44 125.44(6) . . ?
C45 C43 C44 114.54(6) . . ?
C43 C44 H44A 109.5 . . ?
C43 C44 H44B 109.5 . . ?
H44A C44 H44B 109.5 . . ?
C43 C44 H44C 109.5 . . ?
H44A C44 H44C 109.5 . . ?
H44B C44 H44C 109.5 . . ?
C50 C45 C46 118.14(6) . . ?
C50 C45 C43 122.00(6) . . ?
C46 C45 C43 119.80(6) . . ?
C47 C46 C45 121.33(7) . . ?
C47 C46 H46 119.3 . . ?
C45 C46 H46 119.3 . . ?
C48 C47 C46 119.99(8) . . ?
C48 C47 H47 120.0 . . ?
C46 C47 H47 120.0 . . ?
C47 C48 C49 119.59(7) . . ?
C47 C48 H48 120.2 . . ?
C49 C48 H48 120.2 . . ?
C48 C49 C50 120.31(8) . . ?
C48 C49 H49 119.8 . . ?
C50 C49 H49 119.8 . . ?
C45 C50 C49 120.59(7) . . ?
C45 C50 H50 119.7 . . ?
C49 C50 H50 119.7 . . ?
C52 C51 C41 112.08(6) . . ?
C52 C51 H51A 109.2 . . ?
C41 C51 H51A 109.2 . . ?
C52 C51 H51B 109.2 . . ?
C41 C51 H51B 109.2 . . ?
H51A C51 H51B 107.9 . . ?
C53 C52 C51 118.78(6) . . ?
C53 C52 Ti2 135.35(5) . . ?
C51 C52 Ti2 105.71(4) . . ?
C52 C53 C55 120.28(6) . . ?
C52 C53 C54 125.33(6) . . ?
C55 C53 C54 114.35(6) . . ?
C53 C54 H54A 109.5 . . ?
C53 C54 H54B 109.5 . . ?
H54A C54 H54B 109.5 . . ?
C53 C54 H54C 109.5 . . ?
H54A C54 H54C 109.5 . . ?
H54B C54 H54C 109.5 . . ?
C56 C55 C60 117.92(7) . . ?
C56 C55 C53 122.39(6) . . ?
C60 C55 C53 119.67(6) . . ?
C55 C56 C57 120.55(8) . . ?
C55 C56 H56 119.7 . . ?
C57 C56 H56 119.7 . . ?
C58 C57 C56 120.60(8) . . ?
C58 C57 H57 119.7 . . ?
C56 C57 H57 119.7 . . ?
C59 C58 C57 119.49(7) . . ?
C59 C58 H58 120.3 . . ?
C57 C58 H58 120.3 . . ?
C58 C59 C60 119.84(8) . . ?
C58 C59 H59 120.1 . . ?
C60 C59 H59 120.1 . . ?
C59 C60 C55 121.57(7) . . ?
C59 C60 H60 119.2 . . ?
C55 C60 H60 119.2 . . ?

loop_
_geom_bond_atom_site_label_1
_geom_bond_atom_site_label_2
_geom_bond_distance
_geom_bond_site_symmetry_2
_geom_bond_publ_flag
Ti1 C22 2.1824(6) . ?
Ti1 C12 2.1857(6) . ?
Ti1 C9 2.3547(7) . ?
Ti1 C3 2.3632(8) . ?
Ti1 C8 2.3798(7) . ?
Ti1 C4 2.3800(8) . ?
Ti1 C2 2.3960(7) . ?
Ti1 C10 2.3961(7) . ?
Ti1 C5 2.4015(8) . ?
Ti1 C1 2.4075(7) . ?
Ti1 C7 2.4127(7) . ?
Ti1 C6 2.4187(7) . ?
C1 C2 1.3981(12) . ?
C1 C5 1.4127(13) . ?
C1 H1 0.9500 . ?
C2 C3 1.4049(13) . ?
C2 H2 0.9500 . ?
C3 C4 1.4139(18) . ?
C3 H3 0.9500 . ?
C4 C5 1.4092(16) . ?
C4 H4 0.9500 . ?
C5 H5 0.9500 . ?
C6 C10 1.4048(12) . ?
C6 C7 1.4115(12) . ?
C6 H6 0.9500 . ?
C7 C8 1.4117(13) . ?
C7 H7 0.9500 . ?
C8 C9 1.4193(13) . ?
C8 H8 0.9500 . ?
C9 C10 1.4079(11) . ?
C9 H9 0.9500 . ?
C10 H10 0.9500 . ?
C11 C12 1.5251(9) . ?
C11 C21 1.5323(10) . ?
C11 H11A 0.9900 . ?
C11 H11B 0.9900 . ?
C12 C13 1.3466(9) . ?
C13 C15 1.4996(9) . ?
C13 C14 1.5076(9) . ?
C14 H14A 0.9800 . ?
C14 H14B 0.9800 . ?
C14 H14C 0.9800 . ?
C15 C20 1.3959(10) . ?
C15 C16 1.3972(10) . ?
C16 C17 1.3964(10) . ?
C16 H16 0.9500 . ?
C17 C18 1.3887(11) . ?
C17 H17 0.9500 . ?
C18 C19 1.3928(11) . ?
C18 H18 0.9500 . ?
C19 C20 1.3950(10) . ?
C19 H19 0.9500 . ?
C20 H20 0.9500 . ?
C21 C22 1.5250(9) . ?
C21 H21A 0.9900 . ?
C21 H21B 0.9900 . ?
C22 C23 1.3471(9) . ?
C23 C25 1.5004(9) . ?
C23 C24 1.5096(9) . ?
C24 H24A 0.9800 . ?
C24 H24B 0.9800 . ?
C24 H24C 0.9800 . ?
C25 C26 1.3970(9) . ?
C25 C30 1.3972(10) . ?
C26 C27 1.3945(10) . ?
C26 H26 0.9500 . ?
C27 C28 1.3921(11) . ?
C27 H27 0.9500 . ?
C28 C29 1.3880(11) . ?
C28 H28 0.9500 . ?
C29 C30 1.3962(10) . ?
C29 H29 0.9500 . ?
C30 H30 0.9500 . ?
Ti2 C52 2.1902(7) . ?
Ti2 C42 2.1938(7) . ?
Ti2 C38 2.3602(7) . ?
Ti2 C34 2.3633(7) . ?
Ti2 C35 2.3755(7) . ?
Ti2 C37 2.3853(7) . ?
Ti2 C39 2.3901(7) . ?
Ti2 C31 2.3935(7) . ?
Ti2 C36 2.3986(7) . ?
Ti2 C33 2.4040(7) . ?
Ti2 C40 2.4063(7) . ?
Ti2 C32 2.4104(7) . ?
C31 C35 1.4091(11) . ?
C31 C32 1.4160(11) . ?
C31 H31 0.9500 . ?
C32 C33 1.4063(12) . ?
C32 H32 0.9500 . ?
C33 C34 1.4162(13) . ?
C33 H33 0.9500 . ?
C34 C35 1.4145(11) . ?
C34 H34 0.9500 . ?
C35 H35 0.9500 . ?
C36 C37 1.4071(12) . ?
C36 C40 1.4138(11) . ?
C36 H36 0.9500 . ?
C37 C38 1.4170(12) . ?
C37 H37 0.9500 . ?
C38 C39 1.4206(13) . ?
C38 H38 0.9500 . ?
C39 C40 1.4048(11) . ?
C39 H39 0.9500 . ?
C40 H40 0.9500 . ?
C41 C42 1.5263(9) . ?
C41 C51 1.5282(10) . ?
C41 H41A 0.9900 . ?
C41 H41B 0.9900 . ?
C42 C43 1.3489(9) . ?
C43 C45 1.4985(9) . ?
C43 C44 1.5059(9) . ?
C44 H44A 0.9800 . ?
C44 H44B 0.9800 . ?
C44 H44C 0.9800 . ?
C45 C50 1.3942(10) . ?
C45 C46 1.3990(10) . ?
C46 C47 1.3891(11) . ?
C46 H46 0.9500 . ?
C47 C48 1.3864(13) . ?
C47 H47 0.9500 . ?
C48 C49 1.3887(14) . ?
C48 H48 0.9500 . ?
C49 C50 1.3986(11) . ?
C49 H49 0.9500 . ?
C50 H50 0.9500 . ?
C51 C52 1.5249(9) . ?
C51 H51A 0.9900 . ?
C51 H51B 0.9900 . ?
C52 C53 1.3494(10) . ?
C53 C55 1.5020(9) . ?
C53 C54 1.5072(9) . ?
C54 H54A 0.9800 . ?
C54 H54B 0.9800 . ?
C54 H54C 0.9800 . ?
C55 C56 1.3949(10) . ?
C55 C60 1.3991(10) . ?
C56 C57 1.3990(12) . ?
C56 H56 0.9500 . ?
C57 C58 1.3870(14) . ?
C57 H57 0.9500 . ?
C58 C59 1.3861(13) . ?
C58 H58 0.9500 . ?
C59 C60 1.3919(11) . ?
C59 H59 0.9500 . ?
C60 H60 0.9500 . ?

loop_
_geom_torsion_atom_site_label_1
_geom_torsion_atom_site_label_2
_geom_torsion_atom_site_label_3
_geom_torsion_atom_site_label_4
_geom_torsion
_geom_torsion_site_symmetry_1
_geom_torsion_site_symmetry_2
_geom_torsion_site_symmetry_3
_geom_torsion_site_symmetry_4
_geom_torsion_publ_flag
C5 C1 C2 C3 0.93(9) . . . . ?
Ti1 C1 C2 C3 -63.55(5) . . . . ?
C5 C1 C2 Ti1 64.47(5) . . . . ?
C1 C2 C3 C4 -1.22(9) . . . . ?
Ti1 C2 C3 C4 -66.05(6) . . . . ?
C1 C2 C3 Ti1 64.83(5) . . . . ?
C2 C3 C4 C5 1.04(9) . . . . ?
Ti1 C3 C4 C5 -65.55(6) . . . . ?
C2 C3 C4 Ti1 66.58(6) . . . . ?
C3 C4 C5 C1 -0.47(9) . . . . ?
Ti1 C4 C5 C1 -64.90(6) . . . . ?
C3 C4 C5 Ti1 64.43(6) . . . . ?
C2 C1 C5 C4 -0.28(9) . . . . ?
Ti1 C1 C5 C4 64.16(6) . . . . ?
C2 C1 C5 Ti1 -64.44(5) . . . . ?
C10 C6 C7 C8 -0.44(8) . . . . ?
Ti1 C6 C7 C8 63.57(5) . . . . ?
C10 C6 C7 Ti1 -64.00(5) . . . . ?
C6 C7 C8 C9 -0.43(8) . . . . ?
Ti1 C7 C8 C9 64.22(5) . . . . ?
C6 C7 C8 Ti1 -64.64(5) . . . . ?
C7 C8 C9 C10 1.12(8) . . . . ?
Ti1 C8 C9 C10 67.04(5) . . . . ?
C7 C8 C9 Ti1 -65.91(5) . . . . ?
C7 C6 C10 C9 1.14(8) . . . . ?
Ti1 C6 C10 C9 -63.27(5) . . . . ?
C7 C6 C10 Ti1 64.41(5) . . . . ?
C8 C9 C10 C6 -1.40(8) . . . . ?
Ti1 C9 C10 C6 65.07(5) . . . . ?
C8 C9 C10 Ti1 -66.47(5) . . . . ?
C21 C11 C12 C13 -147.95(7) . . . . ?
C21 C11 C12 Ti1 34.58(7) . . . . ?
C11 C12 C13 C15 0.59(10) . . . . ?
Ti1 C12 C13 C15 177.23(5) . . . . ?
C11 C12 C13 C14 -176.45(6) . . . . ?
Ti1 C12 C13 C14 0.18(11) . . . . ?
C12 C13 C15 C20 -77.63(9) . . . . ?
C14 C13 C15 C20 99.70(8) . . . . ?
C12 C13 C15 C16 101.88(8) . . . . ?
C14 C13 C15 C16 -80.79(8) . . . . ?
C20 C15 C16 C17 1.87(11) . . . . ?
C13 C15 C16 C17 -177.65(7) . . . . ?
C15 C16 C17 C18 -0.41(12) . . . . ?
C16 C17 C18 C19 -1.18(12) . . . . ?
C17 C18 C19 C20 1.26(12) . . . . ?
C18 C19 C20 C15 0.24(12) . . . . ?
C16 C15 C20 C19 -1.79(11) . . . . ?
C13 C15 C20 C19 177.74(7) . . . . ?
C12 C11 C21 C22 -48.30(9) . . . . ?
C11 C21 C22 C23 -148.64(7) . . . . ?
C11 C21 C22 Ti1 34.23(7) . . . . ?
C21 C22 C23 C25 0.22(10) . . . . ?
Ti1 C22 C23 C25 176.40(5) . . . . ?
C21 C22 C23 C24 -176.19(6) . . . . ?
Ti1 C22 C23 C24 0.00(11) . . . . ?
C22 C23 C25 C26 -81.29(9) . . . . ?
C24 C23 C25 C26 95.48(8) . . . . ?
C22 C23 C25 C30 97.98(8) . . . . ?
C24 C23 C25 C30 -85.25(8) . . . . ?
C30 C25 C26 C27 -2.04(11) . . . . ?
C23 C25 C26 C27 177.25(7) . . . . ?
C25 C26 C27 C28 0.27(12) . . . . ?
C26 C27 C28 C29 1.30(12) . . . . ?
C27 C28 C29 C30 -1.05(12) . . . . ?
C28 C29 C30 C25 -0.76(12) . . . . ?
C26 C25 C30 C29 2.28(11) . . . . ?
C23 C25 C30 C29 -177.00(7) . . . . ?
C35 C31 C32 C33 -0.22(8) . . . . ?
Ti2 C31 C32 C33 -64.48(5) . . . . ?
C35 C31 C32 Ti2 64.26(5) . . . . ?
C31 C32 C33 C34 1.07(8) . . . . ?
Ti2 C32 C33 C34 -63.04(5) . . . . ?
C31 C32 C33 Ti2 64.11(5) . . . . ?
C32 C33 C34 C35 -1.52(8) . . . . ?
Ti2 C33 C34 C35 -65.93(5) . . . . ?
C32 C33 C34 Ti2 64.41(5) . . . . ?
C32 C31 C35 C34 -0.72(8) . . . . ?
Ti2 C31 C35 C34 64.46(5) . . . . ?
C32 C31 C35 Ti2 -65.18(5) . . . . ?
C33 C34 C35 C31 1.38(8) . . . . ?
Ti2 C34 C35 C31 -65.35(5) . . . . ?
C33 C34 C35 Ti2 66.73(5) . . . . ?
C40 C36 C37 C38 -0.83(8) . . . . ?
Ti2 C36 C37 C38 63.94(5) . . . . ?
C40 C36 C37 Ti2 -64.77(5) . . . . ?
C36 C37 C38 C39 1.25(8) . . . . ?
Ti2 C37 C38 C39 66.34(5) . . . . ?
C36 C37 C38 Ti2 -65.09(5) . . . . ?
C37 C38 C39 C40 -1.21(8) . . . . ?
Ti2 C38 C39 C40 65.03(5) . . . . ?
C37 C38 C39 Ti2 -66.24(5) . . . . ?
C38 C39 C40 C36 0.70(8) . . . . ?
Ti2 C39 C40 C36 64.32(5) . . . . ?
C38 C39 C40 Ti2 -63.62(5) . . . . ?
C37 C36 C40 C39 0.08(8) . . . . ?
Ti2 C36 C40 C39 -64.16(5) . . . . ?
C37 C36 C40 Ti2 64.24(5) . . . . ?
C51 C41 C42 C43 144.50(6) . . . . ?
C51 C41 C42 Ti2 -37.62(7) . . . . ?
C41 C42 C43 C45 2.44(9) . . . . ?
Ti2 C42 C43 C45 -174.64(5) . . . . ?
C41 C42 C43 C44 -179.51(6) . . . . ?
Ti2 C42 C43 C44 3.41(11) . . . . ?
C42 C43 C45 C50 -100.82(8) . . . . ?
C44 C43 C45 C50 80.92(8) . . . . ?
C42 C43 C45 C46 76.33(9) . . . . ?
C44 C43 C45 C46 -101.92(8) . . . . ?
C50 C45 C46 C47 1.41(11) . . . . ?
C43 C45 C46 C47 -175.85(7) . . . . ?
C45 C46 C47 C48 0.47(13) . . . . ?
C46 C47 C48 C49 -1.17(13) . . . . ?
C47 C48 C49 C50 -0.03(13) . . . . ?
C46 C45 C50 C49 -2.61(11) . . . . ?
C43 C45 C50 C49 174.59(7) . . . . ?
C48 C49 C50 C45 1.96(13) . . . . ?
C42 C41 C51 C52 52.54(8) . . . . ?
C41 C51 C52 C53 147.12(6) . . . . ?
C41 C51 C52 Ti2 -36.89(7) . . . . ?
C51 C52 C53 C55 4.02(9) . . . . ?
Ti2 C52 C53 C55 -170.48(5) . . . . ?
C51 C52 C53 C54 -178.78(6) . . . . ?
Ti2 C52 C53 C54 6.72(11) . . . . ?
C52 C53 C55 C56 -105.08(8) . . . . ?
C54 C53 C55 C56 77.43(8) . . . . ?
C52 C53 C55 C60 73.25(9) . . . . ?
C54 C53 C55 C60 -104.24(8) . . . . ?
C60 C55 C56 C57 -1.74(11) . . . . ?
C53 C55 C56 C57 176.62(7) . . . . ?
C55 C56 C57 C58 1.94(13) . . . . ?
C56 C57 C58 C59 -0.86(13) . . . . ?
C57 C58 C59 C60 -0.36(13) . . . . ?
C58 C59 C60 C55 0.52(12) . . . . ?
C56 C55 C60 C59 0.52(11) . . . . ?
C53 C55 C60 C59 -177.88(7) . . . . ?
